data_2107280
loop_
_publ_author_name
'Santamar\'ia-P\'erez, David'
'Chulia-Jordan, Raquel'
'Rodr\'iguez-Hern\'andez, Placida'
'Mu\~noz, Alfonso'

_publ_section_title
;
 Crystal behavior of potassium bromate under compression
;
_journal_coeditor_code EB5041
_journal_issue 6
_journal_name_full 'Acta Crystallographica Section B'
_journal_page_first 798
_journal_page_last 804
_journal_paper_doi 10.1107/S2052520615018156
_journal_volume 71
_journal_year 2015
_chemical_formula_moiety 'K Br O3'
_chemical_formula_sum 'Br K O3'
_chemical_formula_weight 167
_chemical_name_common 'Potasium bromate'
_chemical_name_systematic ' ?'
_space_group_IT_number 160
_symmetry_cell_setting trigonal
_symmetry_space_group_name_Hall 'R 3 -2"'
_symmetry_space_group_name_H-M 'R 3 m :H'
_cell_angle_alpha 90.00000
_cell_angle_beta 90.00000
_cell_angle_gamma 120.00000
_cell_formula_units_Z 3
_cell_length_a 6.0104(17)
_cell_length_b 6.0104(17)
_cell_length_c 8.162(4)
_cell_measurement_temperature 295
_cell_volume 255.35(16)
_computing_structure_refinement FULLPROF
_diffrn_ambient_temperature 295
_diffrn_detector_type Atlas
_diffrn_measurement_device_type 'Xcalibur Oxford Difraction'
_diffrn_radiation_type MoK\a
_diffrn_source 'sealed X-ray tube'
_diffrn_source_target Mo
_pd_char_colour white
_pd_instr_location ' ?'
_pd_meas_2theta_range_inc 0.023961
_pd_meas_2theta_range_max 34.64491
_pd_meas_2theta_range_min 3.97535
_pd_meas_number_of_points 1282
_pd_prep_pressure 101.3
_pd_prep_temperature 295
_pd_proc_2theta_range_inc 0.023961
_pd_proc_2theta_range_max 34.6449
_pd_proc_2theta_range_min 3.9753
_pd_proc_ls_background_function '68 background points'
_pd_proc_ls_pref_orient_corr ' ?'
_pd_proc_ls_profile_function pseudo-Voigt
_pd_proc_ls_prof_R_factor 12.6973
_pd_proc_ls_prof_wR_expected 35.1124
_pd_proc_ls_prof_wR_factor 93.2786
_pd_proc_wavelength 0.71073
_pd_spec_mounting '0.5-mm glass capillary'
_pd_spec_mount_mode transmission
_pd_spec_shape cylinder
_pd_spec_size_axial 0.5
_pd_spec_size_equat 0.5
_pd_spec_size_thick 0.5
_refine_ls_number_parameters 10
_refine_ls_number_reflns 62
_refine_ls_number_restraints 0
_refine_ls_R_I_factor 11.6302
_cod_data_source_file eb5041sup1.cif
_cod_data_source_block I
_cod_depositor_comments
;
The following automatic conversions were performed:

'_symmetry_cell_setting' value 'Trigonal' changed to 'trigonal'
according to
/usr/data/users/saulius/crontab/automatic-downloads/rss-feeds/IUCr/lib/dictionaries/cif_core.dic
dictionary named 'cif_core.dic' version 2.4.2 from 2011-04-26.

Automatic conversion script
Id: cif_fix_values 4268 2015-11-12 08:31:59Z antanas 
;
_cod_original_cell_volume 255.35(15)
_cod_original_sg_symbol_H-M 'R 3 m'
_cod_original_formula_sum 'K Br O3'
_cod_database_code 2107280
_pd_proc_ls_prof_cr_factor 12.9206
_pd_proc_ls_prof_cwr_factor 94.4214
_pd_proc_ls_prof_cwr_expected 35.5426
_pd_proc_ls_prof_chi2 7.0574
_pd_proc_ls_prof_echi2 8.4609

loop_
_symmetry_equiv_pos_as_xyz
x,y,z
-y,x-y,z
-x+y,-x,z
-y,-x,z
-x+y,y,z
x,x-y,z
x+2/3,y+1/3,z+1/3
-y+2/3,x-y+1/3,z+1/3
-x+y+2/3,-x+1/3,z+1/3
-y+2/3,-x+1/3,z+1/3
-x+y+2/3,y+1/3,z+1/3
x+2/3,x-y+1/3,z+1/3
x+1/3,y+2/3,z+2/3
-y+1/3,x-y+2/3,z+2/3
-x+y+1/3,-x+2/3,z+2/3
-y+1/3,-x+2/3,z+2/3
-x+y+1/3,y+2/3,z+2/3
x+1/3,x-y+2/3,z+2/3

loop_
_atom_site_label
_atom_site_fract_x
_atom_site_fract_y
_atom_site_fract_z
_atom_site_U_iso_or_equiv
_atom_site_occupancy
_atom_site_adp_type
_atom_site_type_symbol
K 0.00000 0.00000 0.00000 0.039(19) 1.00002 Uiso K
Br 0.00000 0.00000 0.483(9) 0.023(10) 1.00002 Uiso Br
O 0.476(8) 0.524(8) 0.068(11) 0.03(3) 1.00000 Uiso O

loop_
_atom_type_symbol
_atom_type_scat_Cromer_Mann_a1
_atom_type_scat_Cromer_Mann_b1
_atom_type_scat_Cromer_Mann_a2
_atom_type_scat_Cromer_Mann_b2
_atom_type_scat_Cromer_Mann_a3
_atom_type_scat_Cromer_Mann_b3
_atom_type_scat_Cromer_Mann_a4
_atom_type_scat_Cromer_Mann_b4
_atom_type_scat_Cromer_Mann_c
_atom_type_scat_dispersion_real
_atom_type_scat_dispersion_imag
_atom_type_scat_source
k 8.21860 12.79490 7.43980 0.77480 1.05190 213.18700 0.86590 41.68410 1.42280 0.17900 0.25000 International_Tables_for_Crystallography_Vol.C(1991)_Tables_6.1.1.4_and_6.1.1.5
br 17.17890 2.17230 5.23580 16.57960 5.63770 0.26090 3.98510 41.43280 2.95570 -0.37400 2.45600 International_Tables_for_Crystallography_Vol.C(1991)_Tables_6.1.1.4_and_6.1.1.5
o 3.04850 13.27710 2.28680 5.70110 1.54630 0.32390 0.86700 32.90890 0.25080 0.00800 0.00600 International_Tables_for_Crystallography_Vol.C(1991)_Tables_6.1.1.4_and_6.1.1.5
